data_1572184
loop_
_publ_author_name
'Delano, 4th, Francis'
'Benner, Florian'
'Jang, Seoyun'
'Greer, Samuel M.'
'Demir, Selvan'

_publ_section_title
;
 Construction of intermolecular &#x3c3;-hole interactions in rare earth
 metallocene complexes using a 2,3,4,5-tetraiodopyrrolyl anion.
;
_journal_issue 33
_journal_name_full 'Chemical science'
_journal_page_first 13389
_journal_page_last 13404
_journal_paper_doi 10.1039/d4sc03786c
_journal_volume 15
_journal_year 2024
_chemical_formula_moiety 'C24 H30 Dy I4 N, C H2 Cl2'
_chemical_formula_sum 'C25 H32 Cl2 Dy I4 N'
_chemical_formula_weight 1087.51
_space_group_crystal_system monoclinic
_space_group_IT_number 14
_space_group_name_Hall '-P 2ybc'
_space_group_name_H-M_alt 'P 1 21/c 1'
_atom_sites_solution_hydrogens geom
_atom_sites_solution_primary dual
_audit_creation_date 2023-07-10
_audit_creation_method
;
Olex2 1.5
(compiled 2023.03.06 svn.rbb2c1857 for OlexSys, GUI svn.r6748)
;
_audit_update_record
;
2024-04-22 deposited with the CCDC.	2024-07-25 downloaded from the CCDC.
;
_cell_angle_alpha 90
_cell_angle_beta 102.195(3)
_cell_angle_gamma 90
_cell_formula_units_Z 4
_cell_length_a 10.4058(3)
_cell_length_b 14.4072(4)
_cell_length_c 21.5108(7)
_cell_measurement_reflns_used 16874
_cell_measurement_temperature 280.0(1)
_cell_measurement_theta_max 30.9310
_cell_measurement_theta_min 2.8200
_cell_volume 3152.09(17)
_computing_cell_refinement 'CrysAlisPro 1.171.42.93a (Rigaku OD, 2023)'
_computing_data_collection 'CrysAlisPro 1.171.42.93a (Rigaku OD, 2023)'
_computing_data_reduction 'CrysAlisPro 1.171.42.93a (Rigaku OD, 2023)'
_computing_molecular_graphics 'Olex2 1.5 (Dolomanov et al., 2009)'
_computing_publication_material 'Olex2 1.5 (Dolomanov et al., 2009)'
_computing_structure_refinement 'SHELXL 2018/3 (Sheldrick, 2015)'
_computing_structure_solution 'SHELXT  (Sheldrick, 2015)'
_diffrn_ambient_temperature 280.0(1)
_diffrn_detector 'Hybrid Pixel Array Detector'
_diffrn_detector_area_resol_mean 10.0000
_diffrn_detector_type HyPix
_diffrn_measured_fraction_theta_full 0.998
_diffrn_measured_fraction_theta_max 0.836
_diffrn_measurement_details
;
List of Runs (angles in degrees, time in seconds):

  # Type    Start    End  Width  t~exp~   \w     \q     \k     \f   Frames
#--------------------------------------------------------------------------
  1  \w      4.00  29.00   0.50    1.50    --    6.58 -78.00 129.00   50
  2  \w    -39.00 -12.00   0.50    1.50    --   -7.98 -78.00 129.00   54
  3  \w    -28.00  19.00   0.50    1.50    --   -7.98  78.00-104.00   94
  4  \w      0.00  35.00   0.50    1.50    --    6.58 -99.00 120.00   70
  5  \w      6.00  39.00   0.50    1.50    --    6.58 -99.00-120.00   66
  6  \w    -11.00  15.00   0.50    1.50    --    6.58 -77.00  60.00   52
  7  \w      2.00  38.00   0.50    1.50    --    6.58  57.00 -90.00   72
  8  \w    -31.00   7.00   0.50    1.50    --   -7.98 -57.00  30.00   76
  9  \w    -23.00  15.00   0.50    1.50    --   -7.98  77.00 -60.00   76
 10  \w    -28.00   7.00   0.50    1.50    --   -7.98 -57.00  60.00   70
 11  \w    -15.00  15.00   0.50    1.50    --   -7.98 -77.00 -30.00   60
;
_diffrn_measurement_device 'four-circle diffractometer'
_diffrn_measurement_device_type 'XtaLAB Synergy, Dualflex, HyPix'
_diffrn_measurement_method '\w scans'
_diffrn_orient_matrix_type 'CrysAlisPro convention (1999,Acta A55,543-557)'
_diffrn_orient_matrix_UB_11 0.0335463000
_diffrn_orient_matrix_UB_12 0.0429551000
_diffrn_orient_matrix_UB_13 0.0062366000
_diffrn_orient_matrix_UB_21 -0.0050212000
_diffrn_orient_matrix_UB_22 0.0067146000
_diffrn_orient_matrix_UB_23 -0.0330913000
_diffrn_orient_matrix_UB_31 -0.0609296000
_diffrn_orient_matrix_UB_32 0.0231094000
_diffrn_orient_matrix_UB_33 -0.0019905000
_diffrn_radiation_monochromator mirror
_diffrn_radiation_probe x-ray
_diffrn_radiation_type 'Mo K\a'
_diffrn_radiation_wavelength 0.71073
_diffrn_reflns_av_R_equivalents 0.0589
_diffrn_reflns_av_unetI/netI 0.0501
_diffrn_reflns_Laue_measured_fraction_full 0.998
_diffrn_reflns_Laue_measured_fraction_max 0.836
_diffrn_reflns_limit_h_max 14
_diffrn_reflns_limit_h_min -14
_diffrn_reflns_limit_k_max 21
_diffrn_reflns_limit_k_min -19
_diffrn_reflns_limit_l_max 30
_diffrn_reflns_limit_l_min -29
_diffrn_reflns_number 39364
_diffrn_reflns_point_group_measured_fraction_full 0.998
_diffrn_reflns_point_group_measured_fraction_max 0.836
_diffrn_reflns_theta_full 25.242
_diffrn_reflns_theta_max 31.790
_diffrn_reflns_theta_min 2.451
_diffrn_source 'micro-focus sealed X-ray tube'
_diffrn_source_type 'PhotonJet (Mo) X-ray Source'
_exptl_absorpt_coefficient_mu 6.472
_exptl_absorpt_correction_T_max 1.000
_exptl_absorpt_correction_T_min 0.263
_exptl_absorpt_correction_type gaussian
_exptl_absorpt_process_details
;
CrysAlisPro 1.171.42.93a (Rigaku Oxford Diffraction, 2023)
Numerical absorption correction based on gaussian integration over
a multifaceted crystal model
Empirical absorption correction using spherical harmonics,
implemented in SCALE3 ABSPACK scaling algorithm.
;
_exptl_crystal_colour green
_exptl_crystal_colour_primary green
_exptl_crystal_density_diffrn 2.292
_exptl_crystal_description plate
_exptl_crystal_F_000 2004
_exptl_crystal_size_max 0.353
_exptl_crystal_size_mid 0.275
_exptl_crystal_size_min 0.111
_refine_diff_density_max 1.164
_refine_diff_density_min -1.264
_refine_diff_density_rms 0.147
_refine_ls_extinction_method none
_refine_ls_goodness_of_fit_ref 1.059
_refine_ls_hydrogen_treatment constr
_refine_ls_matrix_type full
_refine_ls_number_parameters 317
_refine_ls_number_reflns 8995
_refine_ls_number_restraints 6
_refine_ls_restrained_S_all 1.059
_refine_ls_R_factor_all 0.0577
_refine_ls_R_factor_gt 0.0370
_refine_ls_shift/su_max 0.002
_refine_ls_shift/su_mean 0.000
_refine_ls_structure_factor_coef Fsqd
_refine_ls_weighting_details 'w=1/[\s^2^(Fo^2^)+(0.0355P)^2^+0.0196P] where P=(Fo^2^+2Fc^2^)/3'
_refine_ls_weighting_scheme calc
_refine_ls_wR_factor_gt 0.0813
_refine_ls_wR_factor_ref 0.0884
_reflns_Friedel_coverage 0.000
_reflns_number_gt 6595
_reflns_number_total 8995
_reflns_threshold_expression 'I > 2\s(I)'
_cod_data_source_file d4sc03786c2.cif
_cod_data_source_block Cpstar2DyTIP280K
_cod_depositor_comments 'Adding full bibliography for 1572175--1572199.cif.'
_cod_database_code 1572184
_shelx_shelxl_version_number 2018/3
_chemical_oxdiff_formula C25H32Cl2DyI4N
_shelx_space_group_comment
;
The symmetry employed for this shelxl refinement is uniquely defined
by the following loop, which should always be used as a source of
symmetry information in preference to the above space-group names.
They are only intended as comments.
;
_shelx_estimated_absorpt_t_max 0.534
_shelx_estimated_absorpt_t_min 0.208
_olex2_refinement_description
;
1. Fixed Uiso
 At 1.2 times of:
  All C(H,H,H,H) groups
 At 1.5 times of:
  All C(H,H,H) groups
2. Uiso/Uaniso restraints and constraints
Cl1B \\sim Cl1A: within 2A with sigma of 0.04 and sigma for terminal atoms of
0.08 within 2A
3. Others
 Fixed Sof: Cl1A(0.5) H26C(0.5) H26D(0.5) H26A(0.5) H26B(0.5) Cl1B(0.5)
4.a Secondary CH2 refined with riding coordinates:
 C26(H26C,H26D), C26(H26A,H26B)
4.b Idealised Me refined as rotating group:
 C21(H21A,H21B,H21C), C25(H25A,H25B,H25C), C15(H15A,H15B,H15C), C12(H12A,H12B,
 H12C), C11(H11A,H11B,H11C), C14(H14A,H14B,H14C), C22(H22A,H22B,H22C), C23(H23A,
 H23B,H23C), C13(H13A,H13B,H13C), C24(H24A,H24B,H24C)
;
_olex2_submission_special_instructions 'No special instructions were received'
_oxdiff_exptl_absorpt_empirical_details
;
Empirical correction (ABSPACK) includes:
- Absorption correction using spherical harmonics
- Frame scaling
- Detector area scaling
;
_oxdiff_exptl_absorpt_empirical_full_max 2.282
_oxdiff_exptl_absorpt_empirical_full_min 0.598

loop_
_space_group_symop_operation_xyz
'x, y, z'
'-x, y+1/2, -z+1/2'
'-x, -y, -z'
'x, -y-1/2, z-1/2'

loop_
_atom_site_label
_atom_site_type_symbol
_atom_site_fract_x
_atom_site_fract_y
_atom_site_fract_z
_atom_site_U_iso_or_equiv
_atom_site_adp_type
_atom_site_occupancy
_atom_site_site_symmetry_order
_atom_site_calc_flag
_atom_site_refinement_flags_posn
_atom_site_refinement_flags_adp
_atom_site_refinement_flags_occupancy
_atom_site_disorder_assembly
_atom_site_disorder_group
Dy1 Dy 0.80394(2) 0.71641(2) 0.33867(2) 0.03192(6) Uani 1 1 d . . . . .
I1 I 0.52363(3) 0.61806(2) 0.27907(2) 0.04731(9) Uani 1 1 d . . . . .
I4 I 0.82249(3) 0.93946(2) 0.20069(2) 0.05499(10) Uani 1 1 d . . . . .
I3 I 0.48760(4) 0.93870(2) 0.08247(2) 0.05569(10) Uani 1 1 d . . . . .
I2 I 0.29441(4) 0.72487(3) 0.12892(2) 0.07159(13) Uani 1 1 d . . . . .
Cl2 Cl 0.6089(2) 0.62681(15) 0.07852(10) 0.0991(6) Uani 1 1 d . . . . .
Cl1A Cl 0.6949(10) 0.4434(7) 0.0405(6) 0.150(5) Uani 0.5 1 d . U P A 1
N1 N 0.6778(3) 0.7750(2) 0.24064(17) 0.0362(8) Uani 1 1 d . . . . .
C5 C 0.6693(4) 0.8461(3) 0.1979(2) 0.0347(9) Uani 1 1 d . . . . .
C2 C 0.5607(4) 0.7306(3) 0.2244(2) 0.0373(9) Uani 1 1 d . . . . .
C10 C 0.9574(5) 0.6488(3) 0.2656(2) 0.0453(11) Uani 1 1 d . . . . .
C6 C 0.8883(4) 0.5716(3) 0.2821(3) 0.0457(11) Uani 1 1 d . . . . .
C8 C 1.0262(5) 0.6219(3) 0.3726(3) 0.0499(12) Uani 1 1 d . . . . .
C21 C 0.5219(6) 0.7352(5) 0.4237(3) 0.0715(18) Uani 1 1 d . . . . .
H21A H 0.461385 0.744195 0.383774 0.107 Uiso 1 1 calc R U . . .
H21B H 0.490665 0.767649 0.456571 0.107 Uiso 1 1 calc R U . . .
H21C H 0.528850 0.670203 0.433536 0.107 Uiso 1 1 calc R U . . .
C20 C 0.6788(5) 0.8516(3) 0.3850(2) 0.0463(11) Uani 1 1 d . . . . .
C19 C 0.8136(5) 0.8722(3) 0.4026(2) 0.0492(12) Uani 1 1 d . . . . .
C4 C 0.5504(4) 0.8459(3) 0.1559(2) 0.0376(9) Uani 1 1 d . . . . .
C9 C 1.0422(4) 0.6796(3) 0.3211(3) 0.0506(12) Uani 1 1 d . . . . .
C3 C 0.4796(4) 0.7705(3) 0.1727(2) 0.0397(9) Uani 1 1 d . . . . .
C16 C 0.6555(4) 0.7725(3) 0.4192(2) 0.0414(10) Uani 1 1 d . . . . .
C25 C 0.5763(7) 0.9099(4) 0.3421(3) 0.081(2) Uani 1 1 d . . . . .
H25A H 0.618973 0.955455 0.320847 0.122 Uiso 1 1 calc R U . . .
H25B H 0.522588 0.940570 0.366988 0.122 Uiso 1 1 calc R U . . .
H25C H 0.522184 0.870773 0.311036 0.122 Uiso 1 1 calc R U . . .
C15 C 0.9538(7) 0.6819(5) 0.1989(3) 0.0765(19) Uani 1 1 d . . . . .
H15A H 0.864730 0.681568 0.175090 0.115 Uiso 1 1 calc R U . . .
H15B H 1.006233 0.641491 0.178860 0.115 Uiso 1 1 calc R U . . .
H15C H 0.988303 0.743875 0.200203 0.115 Uiso 1 1 calc R U . . .
C12 C 0.8863(8) 0.4771(4) 0.3838(4) 0.091(2) Uani 1 1 d . . . . .
H12A H 0.907750 0.490611 0.428518 0.136 Uiso 1 1 calc R U . . .
H12B H 0.930946 0.421526 0.375661 0.136 Uiso 1 1 calc R U . . .
H12C H 0.793092 0.468366 0.370431 0.136 Uiso 1 1 calc R U . . .
C11 C 0.7997(6) 0.5088(5) 0.2339(4) 0.084(2) Uani 1 1 d . . . . .
H11A H 0.748069 0.470120 0.255460 0.125 Uiso 1 1 calc R U . . .
H11B H 0.853028 0.470649 0.212817 0.125 Uiso 1 1 calc R U . . .
H11C H 0.742443 0.546415 0.202991 0.125 Uiso 1 1 calc R U . . .
C14 C 1.1427(7) 0.7561(5) 0.3246(5) 0.094(3) Uani 1 1 d . . . . .
H14A H 1.100444 0.811287 0.305294 0.140 Uiso 1 1 calc R U . . .
H14B H 1.209390 0.737172 0.302514 0.140 Uiso 1 1 calc R U . . .
H14C H 1.182259 0.768460 0.368354 0.140 Uiso 1 1 calc R U . . .
C17 C 0.7749(5) 0.7431(3) 0.4573(2) 0.0441(10) Uani 1 1 d . . . . .
C18 C 0.8731(4) 0.8053(3) 0.4480(2) 0.0420(10) Uani 1 1 d . . . . .
C22 C 0.7911(7) 0.6662(4) 0.5056(3) 0.0737(17) Uani 1 1 d . . . . .
H22A H 0.709524 0.633261 0.501560 0.111 Uiso 1 1 calc R U . . .
H22B H 0.815856 0.691979 0.547595 0.111 Uiso 1 1 calc R U . . .
H22C H 0.858206 0.624242 0.498518 0.111 Uiso 1 1 calc R U . . .
C7 C 0.9287(5) 0.5564(3) 0.3476(3) 0.0462(11) Uani 1 1 d . . . . .
C23 C 1.0092(6) 0.8133(5) 0.4900(3) 0.0750(19) Uani 1 1 d . . . . .
H23A H 1.044339 0.752399 0.500653 0.113 Uiso 1 1 calc R U . . .
H23B H 1.004029 0.846151 0.528238 0.113 Uiso 1 1 calc R U . . .
H23C H 1.065601 0.846565 0.467720 0.113 Uiso 1 1 calc R U . . .
C13 C 1.1184(7) 0.6164(6) 0.4364(3) 0.094(3) Uani 1 1 d . . . . .
H13A H 1.157996 0.676015 0.447305 0.142 Uiso 1 1 calc R U . . .
H13B H 1.185722 0.571429 0.434887 0.142 Uiso 1 1 calc R U . . .
H13C H 1.070338 0.598202 0.467966 0.142 Uiso 1 1 calc R U . . .
C24 C 0.8825(8) 0.9585(4) 0.3852(3) 0.083(2) Uani 1 1 d . . . . .
H24A H 0.961558 0.940758 0.371936 0.125 Uiso 1 1 calc R U . . .
H24B H 0.904182 0.998629 0.421506 0.125 Uiso 1 1 calc R U . . .
H24C H 0.825345 0.990608 0.351057 0.125 Uiso 1 1 calc R U . . .
C26 C 0.6925(12) 0.5595(5) 0.0355(5) 0.131(4) Uani 1 1 d . . . . .
H26C H 0.659070 0.574754 -0.008849 0.157 Uiso 0.5 1 calc R U P A 1
H26D H 0.783298 0.579905 0.045880 0.157 Uiso 0.5 1 calc R U P A 1
H26A H 0.646510 0.560802 -0.008659 0.157 Uiso 0.5 1 calc R U P A -1
H26B H 0.778792 0.586360 0.037847 0.157 Uiso 0.5 1 calc R U P A -1
Cl1B Cl 0.7105(11) 0.4528(6) 0.0583(4) 0.116(3) Uani 0.5 1 d . U P A -1

loop_
_atom_site_aniso_label
_atom_site_aniso_U_11
_atom_site_aniso_U_22
_atom_site_aniso_U_33
_atom_site_aniso_U_23
_atom_site_aniso_U_13
_atom_site_aniso_U_12
Dy1 0.03029(10) 0.03196(11) 0.03147(11) -0.00021(7) 0.00193(7) 0.00397(7)
I1 0.04820(18) 0.04194(17) 0.05091(19) 0.00289(13) 0.00846(14) -0.01329(12)
I4 0.04887(19) 0.05202(19) 0.0635(2) 0.00870(15) 0.01051(16) -0.01437(13)
I3 0.0640(2) 0.0586(2) 0.04289(19) 0.01377(15) 0.00774(16) 0.02010(15)
I2 0.04012(19) 0.0696(2) 0.0910(3) -0.0018(2) -0.01791(18) -0.00749(15)
Cl2 0.1182(16) 0.1023(14) 0.0784(13) 0.0095(11) 0.0240(11) 0.0387(12)
Cl1A 0.094(4) 0.096(5) 0.266(13) -0.046(6) 0.052(6) -0.014(3)
N1 0.0307(18) 0.042(2) 0.0325(19) 0.0029(15) -0.0003(14) -0.0032(14)
C5 0.034(2) 0.036(2) 0.035(2) 0.0045(17) 0.0099(17) 0.0011(16)
C2 0.034(2) 0.035(2) 0.042(2) -0.0001(18) 0.0076(19) -0.0004(16)
C10 0.052(3) 0.046(3) 0.041(3) 0.005(2) 0.017(2) 0.020(2)
C6 0.035(2) 0.040(2) 0.060(3) -0.011(2) 0.007(2) 0.0075(18)
C8 0.038(2) 0.055(3) 0.054(3) -0.008(2) 0.002(2) 0.018(2)
C21 0.049(3) 0.091(4) 0.080(5) -0.028(4) 0.025(3) -0.007(3)
C20 0.056(3) 0.042(2) 0.039(2) -0.0039(19) 0.007(2) 0.017(2)
C19 0.061(3) 0.039(2) 0.051(3) -0.010(2) 0.020(2) -0.004(2)
C4 0.037(2) 0.036(2) 0.038(2) 0.0039(18) 0.0051(18) 0.0035(16)
C9 0.031(2) 0.049(3) 0.072(4) -0.009(2) 0.011(2) 0.0005(19)
C3 0.034(2) 0.043(2) 0.038(2) 0.0006(19) -0.0020(18) 0.0029(17)
C16 0.040(2) 0.042(2) 0.042(3) -0.0063(19) 0.010(2) 0.0048(18)
C25 0.110(5) 0.073(4) 0.055(4) -0.001(3) 0.004(3) 0.060(4)
C15 0.091(5) 0.083(4) 0.065(4) 0.015(3) 0.038(4) 0.029(4)
C12 0.107(6) 0.057(4) 0.121(7) 0.035(4) 0.052(5) 0.024(4)
C11 0.066(4) 0.077(4) 0.100(5) -0.042(4) 0.002(4) 0.009(3)
C14 0.057(4) 0.074(4) 0.156(8) -0.014(5) 0.035(5) -0.013(3)
C17 0.052(3) 0.043(2) 0.038(2) -0.0027(19) 0.010(2) 0.009(2)
C18 0.038(2) 0.049(2) 0.036(2) -0.010(2) 0.0008(18) 0.0017(18)
C22 0.093(5) 0.076(4) 0.055(4) 0.021(3) 0.021(3) 0.015(3)
C7 0.048(3) 0.032(2) 0.061(3) 0.012(2) 0.017(2) 0.0132(18)
C23 0.047(3) 0.100(5) 0.069(4) -0.037(4) -0.009(3) -0.001(3)
C13 0.078(5) 0.119(6) 0.071(5) -0.021(4) -0.018(4) 0.051(4)
C24 0.133(6) 0.048(3) 0.078(5) -0.015(3) 0.045(5) -0.033(4)
C26 0.222(12) 0.086(5) 0.118(8) 0.026(5) 0.110(8) 0.021(6)
Cl1B 0.172(8) 0.092(5) 0.084(3) 0.017(3) 0.030(4) 0.066(5)

loop_
_atom_type_symbol
_atom_type_description
_atom_type_scat_dispersion_real
_atom_type_scat_dispersion_imag
_atom_type_scat_source
C C 0.0033 0.0016 'International Tables Vol C Tables 4.2.6.8 and 6.1.1.4'
H H 0.0000 0.0000 'International Tables Vol C Tables 4.2.6.8 and 6.1.1.4'
Cl Cl 0.1484 0.1585 'International Tables Vol C Tables 4.2.6.8 and 6.1.1.4'
Dy Dy -0.1892 4.4098 'International Tables Vol C Tables 4.2.6.8 and 6.1.1.4'
I I -0.4742 1.8119 'International Tables Vol C Tables 4.2.6.8 and 6.1.1.4'
N N 0.0061 0.0033 'International Tables Vol C Tables 4.2.6.8 and 6.1.1.4'

loop_
_exptl_crystal_face_index_h
_exptl_crystal_face_index_k
_exptl_crystal_face_index_l
_exptl_crystal_face_perp_dist
-1 -1 0 0.1241
-1 1 0 0.1231
1 1 0 0.1293
1 -1 0 0.1498
0 0 -1 0.0585
0 0 1 0.0528
-1 1 2 0.0993
1 -1 -2 0.1399
1 -1 1 0.1333
0 1 2 0.0924
2 -1 0 0.1448
0 1 -2 0.0988
-1 0 -2 0.1081
-1 0 2 0.1036
-8 6 -21 0.0941

loop_
_geom_angle_atom_site_label_1
_geom_angle_atom_site_label_2
_geom_angle_atom_site_label_3
_geom_angle
_geom_angle_site_symmetry_1
_geom_angle_site_symmetry_3
_geom_angle_publ_flag
N1 Dy1 I1 61.73(8) . . ?
N1 Dy1 C10 83.91(13) . . ?
N1 Dy1 C6 92.66(14) . . ?
N1 Dy1 C8 135.14(14) . . ?
N1 Dy1 C20 81.41(14) . . ?
N1 Dy1 C19 96.50(15) . . ?
N1 Dy1 C9 107.59(15) . . ?
N1 Dy1 C16 100.36(13) . . ?
N1 Dy1 C17 130.00(13) . . ?
N1 Dy1 C18 127.59(13) . . ?
N1 Dy1 C7 122.98(15) . . ?
C10 Dy1 I1 102.03(12) . . ?
C10 Dy1 C6 30.82(15) . . ?
C10 Dy1 C20 153.88(15) . . ?
C10 Dy1 C16 175.11(14) . . ?
C10 Dy1 C17 145.75(14) . . ?
C6 Dy1 I1 80.38(10) . . ?
C6 Dy1 C16 145.59(15) . . ?
C6 Dy1 C17 131.93(15) . . ?
C8 Dy1 I1 122.86(12) . . ?
C8 Dy1 C10 51.27(15) . . ?
C8 Dy1 C6 50.85(15) . . ?
C8 Dy1 C20 138.01(15) . . ?
C8 Dy1 C16 124.50(15) . . ?
C8 Dy1 C17 94.58(15) . . ?
C20 Dy1 I1 89.85(12) . . ?
C20 Dy1 C6 170.14(15) . . ?
C20 Dy1 C16 30.55(14) . . ?
C20 Dy1 C17 50.86(14) . . ?
C19 Dy1 I1 120.74(12) . . ?
C19 Dy1 C10 131.60(16) . . ?
C19 Dy1 C6 158.83(16) . . ?
C19 Dy1 C8 111.16(17) . . ?
C19 Dy1 C20 30.89(16) . . ?
C19 Dy1 C9 108.28(16) . . ?
C19 Dy1 C16 50.66(14) . . ?
C19 Dy1 C17 51.19(15) . . ?
C19 Dy1 C18 31.26(15) . . ?
C19 Dy1 C7 138.36(17) . . ?
C9 Dy1 I1 130.35(11) . . ?
C9 Dy1 C10 30.67(16) . . ?
C9 Dy1 C6 50.61(15) . . ?
C9 Dy1 C8 31.18(16) . . ?
C9 Dy1 C20 138.76(16) . . ?
C9 Dy1 C16 147.22(16) . . ?
C9 Dy1 C17 117.83(16) . . ?
C9 Dy1 C18 97.89(15) . . ?
C16 Dy1 I1 78.15(10) . . ?
C17 Dy1 I1 99.60(11) . . ?
C17 Dy1 C16 30.44(14) . . ?
C18 Dy1 I1 127.96(10) . . ?
C18 Dy1 C10 128.41(15) . . ?
C18 Dy1 C6 137.27(15) . . ?
C18 Dy1 C8 86.93(15) . . ?
C18 Dy1 C20 51.09(15) . . ?
C18 Dy1 C16 50.46(14) . . ?
C18 Dy1 C17 30.74(15) . . ?
C7 Dy1 I1 91.99(11) . . ?
C7 Dy1 C10 51.13(15) . . ?
C7 Dy1 C6 30.70(16) . . ?
C7 Dy1 C8 30.88(16) . . ?
C7 Dy1 C20 152.78(15) . . ?
C7 Dy1 C9 51.03(15) . . ?
C7 Dy1 C16 124.04(15) . . ?
C7 Dy1 C17 102.15(15) . . ?
C7 Dy1 C18 108.79(16) . . ?
C2 I1 Dy1 68.04(12) . . ?
C5 N1 Dy1 143.5(3) . . ?
C2 N1 Dy1 110.9(3) . . ?
C2 N1 C5 104.7(3) . . ?
N1 C5 I4 121.8(3) . . ?
N1 C5 C4 111.3(4) . . ?
C4 C5 I4 126.9(3) . . ?
N1 C2 I1 119.0(3) . . ?
N1 C2 C3 112.2(4) . . ?
C3 C2 I1 128.8(3) . . ?
C6 C10 Dy1 74.7(3) . . ?
C6 C10 C15 125.4(5) . . ?
C9 C10 Dy1 74.2(3) . . ?
C9 C10 C6 107.3(4) . . ?
C9 C10 C15 126.7(5) . . ?
C15 C10 Dy1 123.5(3) . . ?
C10 C6 Dy1 74.4(2) . . ?
C10 C6 C11 124.1(5) . . ?
C11 C6 Dy1 124.4(3) . . ?
C7 C6 Dy1 73.8(3) . . ?
C7 C6 C10 108.5(4) . . ?
C7 C6 C11 126.9(5) . . ?
C9 C8 Dy1 74.0(3) . . ?
C9 C8 C13 125.9(6) . . ?
C7 C8 Dy1 73.9(3) . . ?
C7 C8 C9 106.9(4) . . ?
C7 C8 C13 125.6(6) . . ?
C13 C8 Dy1 129.1(4) . . ?
H21A C21 H21B 109.5 . . ?
H21A C21 H21C 109.5 . . ?
H21B C21 H21C 109.5 . . ?
C16 C21 H21A 109.5 . . ?
C16 C21 H21B 109.5 . . ?
C16 C21 H21C 109.5 . . ?
C19 C20 Dy1 73.4(3) . . ?
C19 C20 C25 125.6(5) . . ?
C16 C20 Dy1 75.7(2) . . ?
C16 C20 C19 107.7(4) . . ?
C16 C20 C25 126.4(5) . . ?
C25 C20 Dy1 121.2(3) . . ?
C20 C19 Dy1 75.7(3) . . ?
C20 C19 C18 107.9(4) . . ?
C20 C19 C24 127.1(5) . . ?
C18 C19 Dy1 75.1(2) . . ?
C18 C19 C24 124.4(5) . . ?
C24 C19 Dy1 122.6(3) . . ?
C5 C4 I3 126.8(3) . . ?
C5 C4 C3 106.3(4) . . ?
C3 C4 I3 126.9(3) . . ?
C10 C9 Dy1 75.2(3) . . ?
C10 C9 C8 108.8(4) . . ?
C10 C9 C14 125.4(6) . . ?
C8 C9 Dy1 74.8(3) . . ?
C8 C9 C14 125.6(6) . . ?
C14 C9 Dy1 120.5(4) . . ?
C2 C3 I2 126.3(3) . . ?
C2 C3 C4 105.5(4) . . ?
C4 C3 I2 128.2(3) . . ?
C21 C16 Dy1 126.7(3) . . ?
C20 C16 Dy1 73.7(3) . . ?
C20 C16 C21 125.7(5) . . ?
C17 C16 Dy1 74.1(3) . . ?
C17 C16 C21 124.6(5) . . ?
C17 C16 C20 108.8(4) . . ?
C20 C25 H25A 109.5 . . ?
C20 C25 H25B 109.5 . . ?
C20 C25 H25C 109.5 . . ?
H25A C25 H25B 109.5 . . ?
H25A C25 H25C 109.5 . . ?
H25B C25 H25C 109.5 . . ?
C10 C15 H15A 109.5 . . ?
C10 C15 H15B 109.5 . . ?
C10 C15 H15C 109.5 . . ?
H15A C15 H15B 109.5 . . ?
H15A C15 H15C 109.5 . . ?
H15B C15 H15C 109.5 . . ?
H12A C12 H12B 109.5 . . ?
H12A C12 H12C 109.5 . . ?
H12B C12 H12C 109.5 . . ?
C7 C12 H12A 109.5 . . ?
C7 C12 H12B 109.5 . . ?
C7 C12 H12C 109.5 . . ?
C6 C11 H11A 109.5 . . ?
C6 C11 H11B 109.5 . . ?
C6 C11 H11C 109.5 . . ?
H11A C11 H11B 109.5 . . ?
H11A C11 H11C 109.5 . . ?
H11B C11 H11C 109.5 . . ?
C9 C14 H14A 109.5 . . ?
C9 C14 H14B 109.5 . . ?
C9 C14 H14C 109.5 . . ?
H14A C14 H14B 109.5 . . ?
H14A C14 H14C 109.5 . . ?
H14B C14 H14C 109.5 . . ?
C16 C17 Dy1 75.4(3) . . ?
C16 C17 C18 107.7(4) . . ?
C16 C17 C22 125.7(5) . . ?
C18 C17 Dy1 73.9(3) . . ?
C18 C17 C22 126.1(5) . . ?
C22 C17 Dy1 122.5(3) . . ?
C19 C18 Dy1 73.7(3) . . ?
C19 C18 C23 125.2(5) . . ?
C17 C18 Dy1 75.4(3) . . ?
C17 C18 C19 107.9(4) . . ?
C17 C18 C23 125.5(5) . . ?
C23 C18 Dy1 127.8(3) . . ?
C17 C22 H22A 109.5 . . ?
C17 C22 H22B 109.5 . . ?
C17 C22 H22C 109.5 . . ?
H22A C22 H22B 109.5 . . ?
H22A C22 H22C 109.5 . . ?
H22B C22 H22C 109.5 . . ?
C6 C7 Dy1 75.5(2) . . ?
C6 C7 C8 108.5(4) . . ?
C6 C7 C12 125.6(6) . . ?
C8 C7 Dy1 75.2(2) . . ?
C8 C7 C12 125.5(6) . . ?
C12 C7 Dy1 120.7(3) . . ?
C18 C23 H23A 109.5 . . ?
C18 C23 H23B 109.5 . . ?
C18 C23 H23C 109.5 . . ?
H23A C23 H23B 109.5 . . ?
H23A C23 H23C 109.5 . . ?
H23B C23 H23C 109.5 . . ?
C8 C13 H13A 109.5 . . ?
C8 C13 H13B 109.5 . . ?
C8 C13 H13C 109.5 . . ?
H13A C13 H13B 109.5 . . ?
H13A C13 H13C 109.5 . . ?
H13B C13 H13C 109.5 . . ?
C19 C24 H24A 109.5 . . ?
C19 C24 H24B 109.5 . . ?
C19 C24 H24C 109.5 . . ?
H24A C24 H24B 109.5 . . ?
H24A C24 H24C 109.5 . . ?
H24B C24 H24C 109.5 . . ?
Cl2 C26 H26C 106.7 . . ?
Cl2 C26 H26D 106.7 . . ?
Cl2 C26 H26A 108.6 . . ?
Cl2 C26 H26B 108.6 . . ?
Cl1A C26 Cl2 122.5(6) . . ?
Cl1A C26 H26C 106.7 . . ?
Cl1A C26 H26D 106.7 . . ?
Cl1A C26 H26A 94.6 . . ?
Cl1A C26 H26B 113.2 . . ?
H26C C26 H26D 106.6 . . ?
H26C C26 H26A 14.2 . . ?
H26C C26 H26B 95.4 . . ?
H26D C26 H26A 118.3 . . ?
H26D C26 H26B 11.4 . . ?
H26A C26 H26B 107.6 . . ?
Cl1B C26 Cl2 114.8(6) . . ?
Cl1B C26 Cl1A 14.0(7) . . ?
Cl1B C26 H26C 120.7 . . ?
Cl1B C26 H26D 100.1 . . ?
Cl1B C26 H26A 108.6 . . ?
Cl1B C26 H26B 108.6 . . ?

loop_
_geom_bond_atom_site_label_1
_geom_bond_atom_site_label_2
_geom_bond_distance
_geom_bond_site_symmetry_2
_geom_bond_publ_flag
Dy1 I1 3.2526(4) . ?
Dy1 N1 2.390(3) . ?
Dy1 C10 2.652(4) . ?
Dy1 C6 2.656(4) . ?
Dy1 C8 2.650(4) . ?
Dy1 C20 2.652(4) . ?
Dy1 C19 2.623(4) . ?
Dy1 C9 2.639(4) . ?
Dy1 C16 2.677(4) . ?
Dy1 C17 2.661(5) . ?
Dy1 C18 2.641(4) . ?
Dy1 C7 2.633(4) . ?
I1 C2 2.086(4) . ?
I4 C5 2.077(4) . ?
I3 C4 2.067(4) . ?
I2 C3 2.065(4) . ?
Cl2 C26 1.701(8) . ?
Cl1A C26 1.675(13) . ?
N1 C5 1.366(5) . ?
N1 C2 1.354(5) . ?
C5 C4 1.370(6) . ?
C2 C3 1.372(6) . ?
C10 C6 1.410(7) . ?
C10 C9 1.400(7) . ?
C10 C15 1.505(7) . ?
C6 C11 1.530(8) . ?
C6 C7 1.400(7) . ?
C8 C9 1.421(8) . ?
C8 C7 1.407(7) . ?
C8 C13 1.503(8) . ?
C21 H21A 0.9600 . ?
C21 H21B 0.9600 . ?
C21 H21C 0.9600 . ?
C21 C16 1.512(7) . ?
C20 C19 1.405(7) . ?
C20 C16 1.404(7) . ?
C20 C25 1.510(7) . ?
C19 C18 1.418(7) . ?
C19 C24 1.521(7) . ?
C4 C3 1.403(6) . ?
C9 C14 1.510(8) . ?
C16 C17 1.402(7) . ?
C25 H25A 0.9600 . ?
C25 H25B 0.9600 . ?
C25 H25C 0.9600 . ?
C15 H15A 0.9600 . ?
C15 H15B 0.9600 . ?
C15 H15C 0.9600 . ?
C12 H12A 0.9600 . ?
C12 H12B 0.9600 . ?
C12 H12C 0.9600 . ?
C12 C7 1.500(7) . ?
C11 H11A 0.9600 . ?
C11 H11B 0.9600 . ?
C11 H11C 0.9600 . ?
C14 H14A 0.9600 . ?
C14 H14B 0.9600 . ?
C14 H14C 0.9600 . ?
C17 C18 1.405(7) . ?
C17 C22 1.504(7) . ?
C18 C23 1.515(7) . ?
C22 H22A 0.9600 . ?
C22 H22B 0.9600 . ?
C22 H22C 0.9600 . ?
C23 H23A 0.9600 . ?
C23 H23B 0.9600 . ?
C23 H23C 0.9600 . ?
C13 H13A 0.9600 . ?
C13 H13B 0.9600 . ?
C13 H13C 0.9600 . ?
C24 H24A 0.9600 . ?
C24 H24B 0.9600 . ?
C24 H24C 0.9600 . ?
C26 H26C 0.9700 . ?
C26 H26D 0.9700 . ?
C26 H26A 0.9700 . ?
C26 H26B 0.9700 . ?
C26 Cl1B 1.612(11) . ?

loop_
_geom_torsion_atom_site_label_1
_geom_torsion_atom_site_label_2
_geom_torsion_atom_site_label_3
_geom_torsion_atom_site_label_4
_geom_torsion
_geom_torsion_site_symmetry_1
_geom_torsion_site_symmetry_2
_geom_torsion_site_symmetry_3
_geom_torsion_site_symmetry_4
_geom_torsion_publ_flag
Dy1 N1 C5 I4 12.5(6) . . . . ?
Dy1 N1 C5 C4 -167.2(4) . . . . ?
Dy1 N1 C2 I1 -6.0(4) . . . . ?
Dy1 N1 C2 C3 172.4(3) . . . . ?
Dy1 C10 C6 C11 121.3(5) . . . . ?
Dy1 C10 C6 C7 -66.5(3) . . . . ?
Dy1 C10 C9 C8 67.9(3) . . . . ?
Dy1 C10 C9 C14 -117.2(5) . . . . ?
Dy1 C6 C7 C8 -68.6(3) . . . . ?
Dy1 C6 C7 C12 117.6(5) . . . . ?
Dy1 C8 C9 C10 -68.1(3) . . . . ?
Dy1 C8 C9 C14 116.9(5) . . . . ?
Dy1 C8 C7 C6 68.9(3) . . . . ?
Dy1 C8 C7 C12 -117.4(5) . . . . ?
Dy1 C20 C19 C18 -68.8(3) . . . . ?
Dy1 C20 C19 C24 120.2(5) . . . . ?
Dy1 C20 C16 C21 -123.9(5) . . . . ?
Dy1 C20 C16 C17 66.4(3) . . . . ?
Dy1 C19 C18 C17 -68.3(3) . . . . ?
Dy1 C19 C18 C23 125.0(5) . . . . ?
Dy1 C16 C17 C18 67.4(3) . . . . ?
Dy1 C16 C17 C22 -119.8(5) . . . . ?
Dy1 C17 C18 C19 67.1(3) . . . . ?
Dy1 C17 C18 C23 -126.2(5) . . . . ?
I1 C2 C3 I2 -3.9(6) . . . . ?
I1 C2 C3 C4 177.4(3) . . . . ?
I4 C5 C4 I3 0.0(6) . . . . ?
I4 C5 C4 C3 -179.8(3) . . . . ?
I3 C4 C3 I2 2.1(6) . . . . ?
I3 C4 C3 C2 -179.3(3) . . . . ?
N1 C5 C4 I3 179.7(3) . . . . ?
N1 C5 C4 C3 -0.2(5) . . . . ?
N1 C2 C3 I2 177.9(3) . . . . ?
N1 C2 C3 C4 -0.8(5) . . . . ?
C5 N1 C2 I1 -177.7(3) . . . . ?
C5 N1 C2 C3 0.7(5) . . . . ?
C5 C4 C3 I2 -178.1(3) . . . . ?
C5 C4 C3 C2 0.5(5) . . . . ?
C2 N1 C5 I4 179.3(3) . . . . ?
C2 N1 C5 C4 -0.3(5) . . . . ?
C10 C6 C7 Dy1 66.9(3) . . . . ?
C10 C6 C7 C8 -1.7(5) . . . . ?
C10 C6 C7 C12 -175.5(5) . . . . ?
C6 C10 C9 Dy1 -68.0(3) . . . . ?
C6 C10 C9 C8 -0.1(5) . . . . ?
C6 C10 C9 C14 174.9(5) . . . . ?
C21 C16 C17 Dy1 124.0(5) . . . . ?
C21 C16 C17 C18 -168.6(4) . . . . ?
C21 C16 C17 C22 4.2(8) . . . . ?
C20 C19 C18 Dy1 69.2(3) . . . . ?
C20 C19 C18 C17 1.0(5) . . . . ?
C20 C19 C18 C23 -165.8(5) . . . . ?
C20 C16 C17 Dy1 -66.1(3) . . . . ?
C20 C16 C17 C18 1.2(5) . . . . ?
C20 C16 C17 C22 174.1(5) . . . . ?
C19 C20 C16 Dy1 -67.0(3) . . . . ?
C19 C20 C16 C21 169.1(5) . . . . ?
C19 C20 C16 C17 -0.6(5) . . . . ?
C9 C10 C6 Dy1 67.6(3) . . . . ?
C9 C10 C6 C11 -171.1(5) . . . . ?
C9 C10 C6 C7 1.1(5) . . . . ?
C9 C8 C7 Dy1 -67.2(3) . . . . ?
C9 C8 C7 C6 1.6(5) . . . . ?
C9 C8 C7 C12 175.4(5) . . . . ?
C16 C20 C19 Dy1 68.6(3) . . . . ?
C16 C20 C19 C18 -0.2(5) . . . . ?
C16 C20 C19 C24 -171.2(5) . . . . ?
C16 C17 C18 Dy1 -68.4(3) . . . . ?
C16 C17 C18 C19 -1.4(5) . . . . ?
C16 C17 C18 C23 165.3(5) . . . . ?
C25 C20 C19 Dy1 -116.8(5) . . . . ?
C25 C20 C19 C18 174.4(4) . . . . ?
C25 C20 C19 C24 3.4(8) . . . . ?
C25 C20 C16 Dy1 118.5(5) . . . . ?
C25 C20 C16 C21 -5.4(8) . . . . ?
C25 C20 C16 C17 -175.1(5) . . . . ?
C15 C10 C6 Dy1 -120.5(5) . . . . ?
C15 C10 C6 C11 0.8(7) . . . . ?
C15 C10 C6 C7 173.0(4) . . . . ?
C15 C10 C9 Dy1 120.3(5) . . . . ?
C15 C10 C9 C8 -171.8(5) . . . . ?
C15 C10 C9 C14 3.1(8) . . . . ?
C11 C6 C7 Dy1 -121.1(5) . . . . ?
C11 C6 C7 C8 170.2(5) . . . . ?
C11 C6 C7 C12 -3.5(8) . . . . ?
C22 C17 C18 Dy1 118.8(5) . . . . ?
C22 C17 C18 C19 -174.2(5) . . . . ?
C22 C17 C18 C23 -7.5(8) . . . . ?
C7 C8 C9 Dy1 67.2(3) . . . . ?
C7 C8 C9 C10 -1.0(5) . . . . ?
C7 C8 C9 C14 -175.9(5) . . . . ?
C13 C8 C9 Dy1 -127.0(5) . . . . ?
C13 C8 C9 C10 164.9(5) . . . . ?
C13 C8 C9 C14 -10.0(8) . . . . ?
C13 C8 C7 Dy1 126.9(5) . . . . ?
C13 C8 C7 C6 -164.3(5) . . . . ?
C13 C8 C7 C12 9.5(8) . . . . ?
C24 C19 C18 Dy1 -119.5(5) . . . . ?
C24 C19 C18 C17 172.2(5) . . . . ?
C24 C19 C18 C23 5.5(8) . . . . ?

loop_
_exptl_oxdiff_crystal_face_indexfrac_h
_exptl_oxdiff_crystal_face_indexfrac_k
_exptl_oxdiff_crystal_face_indexfrac_l
_exptl_oxdiff_crystal_face_x
_exptl_oxdiff_crystal_face_y
_exptl_oxdiff_crystal_face_z
-0.9685 -1.1179 0.3480 -0.0783 -0.0142 0.0325
-1.0765 0.8963 0.2236 0.0038 0.0040 0.0859
0.9685 1.1179 -0.3480 0.0783 0.0142 -0.0325
1.0765 -0.8963 -0.2236 -0.0038 -0.0040 -0.0859
-0.0587 -0.0465 -0.9750 -0.0100 0.0322 0.0044
0.0587 0.0465 0.9750 0.0100 -0.0322 -0.0044
-0.9591 0.9893 2.1737 0.0239 -0.0605 0.0770
0.9591 -0.9893 -2.1737 -0.0239 0.0605 -0.0770
1.1352 -0.8498 0.7514 0.0063 -0.0363 -0.0903
0.0634 1.1001 1.8878 0.0612 -0.0554 0.0178
2.1577 -0.7390 0.4656 0.0435 -0.0312 -0.1495
-0.1715 0.9141 -2.0123 0.0210 0.0736 0.0356
-1.1399 -0.2038 -1.6642 -0.0574 0.0594 0.0681
-0.9050 -0.0178 2.2359 -0.0172 -0.0696 0.0503
-7.5933 5.6370 -20.6768 -0.1415 0.7602 0.6341
